data_5900022
loop_
_publ_author_name
'Llewellyn, F. J.'
'Cox, E. G.'
'Goodwin, T. H.'

_publ_section_title
;
 The crystalline structure of the sugars. Part IV. Pentaerythritol
 and the hydroxyl bond
;
_journal_name_full 'Journal of the Chemical Society'
_journal_page_first 883
_journal_page_last 894
_journal_paper_doi 10.1039/JR9370000883
_journal_year 1937
_chemical_formula_sum 'C5 H12 O4'
_chemical_name_systematic Pentaerythritol
_symmetry_Int_Tables_number 82
_symmetry_space_group_name_H-M 'I -4'
_cell_angle_alpha 90
_cell_angle_beta 90
_cell_angle_gamma 90
_cell_formula_units_Z 2
_cell_length_a 6.10(2)
_cell_length_b 6.10(2)
_cell_length_c 8.73(2)
_cod_data_source_file 023_tetramethoxymethane.cif
_cod_data_source_block tetramethoxymethane
_cod_database_code 5900022

loop_
_atom_site_label
_atom_site_type_symbol
_atom_site_symmetry_multiplicity
_atom_site_Wyckoff_symbol
_atom_site_fract_x
_atom_site_fract_y
_atom_site_fract_z
_atom_site_attached_hydrogens
C1 C 2 a 0 0 0 0
C2 C 8 g 0.162 0.123 0.097 2
O O 8 g 0.314 0.247 0.002 1

loop_
_citation_author_citation_id
_citation_author_ordinal
_citation_author_name
1 1 'Kitajgorodskij, A. I.'

loop_
_citation_id
_citation_coordinate_linkage
_citation_title
_citation_book_title
_citation_country
_citation_page_first
_citation_page_last
_citation_year
_citation_book_publisher
_cod_citation_special_details
1 yes ? 'Organicheskaja Kristallokhimija' USSR ? ? 1955 'Izdatel'stvo Akademii Nauk SSSR'
;

Coordinates are presented as published in this book, Kitajgorodskij's
"Organicheskaja Kristallokhimija", keyed in manually.

Saulius Gra\<zulis
;

loop_
_geom_angle
_geom_angle_atom_site_label_1
_geom_angle_atom_site_label_2
_geom_angle_atom_site_label_3
111.5(10) O C2 C1

loop_
_geom_bond_atom_site_label_1
_geom_bond_atom_site_label_2
_geom_bond_distance
C1 C2 1.50(3)
C2 O 1.46(3)

loop_
_cod_changelog_entry_id
_cod_changelog_entry_author
_cod_changelog_entry_date
_cod_changelog_entry_text
1 'Vaitkus, Antanas' 2016-12-06T13:06:45+02:00
;
 Changed the chemical name from 'Tetramethoxymethane' to 'Pentaerythritol'.
 Marked attached hydrogen atoms.
;
2 'Vaitkus, Antanas' 2021-05-03T15:41:16+03:00
;
 Added the '_citation_author_ordinal' data item to the CITATION_AUTHOR loop
 and updated the '_citation_author_name' data item value.
;
3 'Vaitkus, Antanas' 2024-12-10T18:36:44+02:00
;
 Updated the '_atom_site_type_symbol' data item values.
;
